data_7228289
loop_
_publ_author_name
'Werner, Georg'
'Rodygin, Konstantin S.'
'Kostin, Anton A.'
'Gordeev, Evgeniy G.'
'Kashin, Alexey S.'
'Ananikov, Valentine P.'

_publ_section_title
;
 A solid acetylene reagent with enhanced reactivity: fluoride-mediated
 functionalization of alcohols and phenols
;
_journal_name_full 'Green Chem.'
_journal_paper_doi 10.1039/C7GC00724H
_journal_year 2017
_chemical_absolute_configuration unk
_chemical_formula_moiety 'C29 H48 O'
_chemical_formula_sum 'C29 H48 O'
_chemical_formula_weight 412.67
_space_group_crystal_system monoclinic
_space_group_IT_number 4
_space_group_name_Hall 'P 2yb'
_space_group_name_H-M_alt 'P 1 21 1'
_symmetry_space_group_name_Hall 'P 2yb'
_symmetry_space_group_name_H-M 'P 1 21 1'
_atom_sites_solution_hydrogens geom
_audit_creation_date 2015-12-28
_audit_creation_method
;
Olex2 1.2
(compiled 2015.09.30 svn.r3233 for OlexSys, GUI svn.r5103)
;
_audit_update_record
;
2015-12-28 deposited with the CCDC.
2017-05-02 downloaded from the CCDC.
;
_cell_angle_alpha 90
_cell_angle_beta 117.576(8)
_cell_angle_gamma 90
_cell_formula_units_Z 2
_cell_length_a 12.6051(8)
_cell_length_b 8.5936(3)
_cell_length_c 13.0034(8)
_cell_measurement_reflns_used 3089
_cell_measurement_temperature 100(2)
_cell_measurement_theta_max 29.6130
_cell_measurement_theta_min 3.6130
_cell_volume 1248.55(15)
_computing_cell_refinement
;
CrysAlisPro, Agilent Technologies,
Version 1.171.36.32 (release 02-08-2013 CrysAlis171 .NET)
(compiled Aug  2 2013,16:46:58)
;
_computing_data_collection
;
CrysAlisPro, Agilent Technologies,
Version 1.171.36.32 (release 02-08-2013 CrysAlis171 .NET)
(compiled Aug  2 2013,16:46:58)
;
_computing_data_reduction
;
CrysAlisPro, Agilent Technologies,
Version 1.171.36.32 (release 02-08-2013 CrysAlis171 .NET)
(compiled Aug  2 2013,16:46:58)
;
_computing_molecular_graphics 'Olex2 (Dolomanov et al., 2009)'
_computing_publication_material 'Olex2 (Dolomanov et al., 2009)'
_computing_structure_refinement 'ShelXL (Sheldrick, 2015)'
_computing_structure_solution
;
Superflip (Palatinus & Chapuis, 2007;Palatinus & van der Lee, 2008;
Palatinus et al., 2012)
;
_diffrn_ambient_temperature 100(2)
_diffrn_detector_area_resol_mean 16.2096
_diffrn_measured_fraction_theta_full 0.999
_diffrn_measured_fraction_theta_max 0.999
_diffrn_measurement_details
;
#__ type_ start__ end____ width___ exp.time_
  1 omega  -23.00   16.00   1.0000   22.3500
omega____ theta____ kappa____ phi______ frames
    -      -20.4081  -99.0000 -150.0000 39

#__ type_ start__ end____ width___ exp.time_
  2 omega    0.00   89.00   1.0000   22.3500
omega____ theta____ kappa____ phi______ frames
    -       21.3456   57.0000   60.0000 89

#__ type_ start__ end____ width___ exp.time_
  3 omega  -51.00   47.00   1.0000   22.3500
omega____ theta____ kappa____ phi______ frames
    -       21.3456  -38.0000   90.0000 98

#__ type_ start__ end____ width___ exp.time_
  4 omega   22.00   50.00   1.0000   22.3500
omega____ theta____ kappa____ phi______ frames
    -      -20.4081   77.0000  150.0000 28

#__ type_ start__ end____ width___ exp.time_
  5 omega  -13.00   59.00   1.0000   22.3500
omega____ theta____ kappa____ phi______ frames
    -       21.3456  -99.0000 -120.0000 72

#__ type_ start__ end____ width___ exp.time_
  6 omega   13.00   65.00   1.0000   22.3500
omega____ theta____ kappa____ phi______ frames
    -       21.3456   57.0000 -180.0000 52

#__ type_ start__ end____ width___ exp.time_
  7 omega   27.00   53.00   1.0000   22.3500
omega____ theta____ kappa____ phi______ frames
    -       21.3456   57.0000  -60.0000 26
;
_diffrn_measurement_device_type 'Xcalibur, Eos'
_diffrn_measurement_method '\w scans'
_diffrn_orient_matrix_UB_11 0.0623932000
_diffrn_orient_matrix_UB_12 0.0122391000
_diffrn_orient_matrix_UB_13 0.0215627000
_diffrn_orient_matrix_UB_21 0.0066400000
_diffrn_orient_matrix_UB_22 0.0074469000
_diffrn_orient_matrix_UB_23 0.0569651000
_diffrn_orient_matrix_UB_31 0.0099864000
_diffrn_orient_matrix_UB_32 -0.0812655000
_diffrn_orient_matrix_UB_33 0.0084828000
_diffrn_radiation_monochromator graphite
_diffrn_radiation_type MoK\a
_diffrn_radiation_wavelength 0.71073
_diffrn_reflns_av_R_equivalents 0.0262
_diffrn_reflns_av_unetI/netI 0.0568
_diffrn_reflns_Laue_measured_fraction_full 0.999
_diffrn_reflns_Laue_measured_fraction_max 0.999
_diffrn_reflns_limit_h_max 16
_diffrn_reflns_limit_h_min -16
_diffrn_reflns_limit_k_max 11
_diffrn_reflns_limit_k_min -11
_diffrn_reflns_limit_l_max 16
_diffrn_reflns_limit_l_min -16
_diffrn_reflns_number 10184
_diffrn_reflns_point_group_measured_fraction_full 0.999
_diffrn_reflns_point_group_measured_fraction_max 0.999
_diffrn_reflns_theta_full 25.242
_diffrn_reflns_theta_max 27.491
_diffrn_reflns_theta_min 2.957
_diffrn_source 'Enhance (Mo) X-ray Source'
_exptl_absorpt_coefficient_mu 0.063
_exptl_absorpt_correction_T_max 1.00000
_exptl_absorpt_correction_T_min 0.94926
_exptl_absorpt_correction_type multi-scan
_exptl_absorpt_process_details
;
CrysAlisPro, Agilent Technologies,
Version 1.171.36.32 (release 02-08-2013 CrysAlis171 .NET)
(compiled Aug  2 2013,16:46:58)
Empirical absorption correction using spherical harmonics,
 implemented in SCALE3 ABSPACK scaling algorithm.
;
_exptl_crystal_colour colourless
_exptl_crystal_colour_primary colourless
_exptl_crystal_density_diffrn 1.098
_exptl_crystal_description needle
_exptl_crystal_F_000 460
_exptl_crystal_size_max 0.3
_exptl_crystal_size_mid 0.2
_exptl_crystal_size_min 0.2
_refine_diff_density_max 0.213
_refine_diff_density_min -0.242
_refine_diff_density_rms 0.050
_refine_ls_abs_structure_details
;
 Refined as a perfect inversion twin.
;
_refine_ls_abs_structure_Flack 0.5
_refine_ls_extinction_method none
_refine_ls_goodness_of_fit_ref 1.008
_refine_ls_hydrogen_treatment constr
_refine_ls_matrix_type full
_refine_ls_number_parameters 276
_refine_ls_number_reflns 5695
_refine_ls_number_restraints 1
_refine_ls_restrained_S_all 1.008
_refine_ls_R_factor_all 0.0555
_refine_ls_R_factor_gt 0.0426
_refine_ls_shift/su_max 0.000
_refine_ls_shift/su_mean 0.000
_refine_ls_structure_factor_coef Fsqd
_refine_ls_weighting_details 'w=1/[\s^2^(Fo^2^)+(0.0428P)^2^] where P=(Fo^2^+2Fc^2^)/3'
_refine_ls_weighting_scheme calc
_refine_ls_wR_factor_gt 0.0855
_refine_ls_wR_factor_ref 0.0929
_reflns_Friedel_coverage 0.875
_reflns_Friedel_fraction_full 1.000
_reflns_Friedel_fraction_max 1.000
_reflns_number_gt 4853
_reflns_number_total 5695
_reflns_threshold_expression 'I > 2\s(I)'
_cod_data_source_file c7gc00724h2.cif
_cod_data_source_block rks-1
_cod_original_cell_volume 1248.56(14)
_cod_database_code 7228289
_chemical_oxdiff_formula 'C29 H48 O'
_shelx_space_group_comment
;
The symmetry employed for this shelxl refinement is uniquely defined
by the following loop, which should always be used as a source of
symmetry information in preference to the above space-group names.
They are only intended as comments.
;
_reflns_odcompleteness_completeness 99.87
_reflns_odcompleteness_iscentric 1
_reflns_odcompleteness_theta 27.50
_olex2_refinement_description
;
1. Fixed Uiso
 At 1.2 times of:
  All C(H) groups, All C(H,H) groups
 At 1.5 times of:
  All C(H,H,H) groups
2.a Ternary CH refined with riding coordinates:
 C3(H3), C8(H8), C9(H9), C14(H14), C17(H17), C20(H20), C25(H25)
2.b Secondary CH2 refined with riding coordinates:
 C1(H1A,H1B), C2(H2A,H2B), C4(H4A,H4B), C7(H7A,H7B), C11(H11A,H11B), C12(H12A,
 H12B), C15(H15A,H15B), C16(H16A,H16B), C22(H22A,H22B), C23(H23A,H23B),
 C24(H24A,H24B)
2.c Aromatic/amide H refined with riding coordinates:
 C6(H6), C28(H28)
2.d X=CH2 refined with riding coordinates:
 C29(H29A,H29B)
2.e Idealised Me refined as rotating group:
 C18(H18A,H18B,H18C), C19(H19A,H19B,H19C), C21(H21A,H21B,H21C), C26(H26A,H26B,
 H26C), C27(H27A,H27B,H27C)
;
_shelx_shelxl_version_number 2014/7
_olex2_submission_special_instructions 'No special instructions were received'

loop_
_space_group_symop_operation_xyz
'x, y, z'
'-x, y+1/2, -z'

loop_
_atom_site_label
_atom_site_type_symbol
_atom_site_fract_x
_atom_site_fract_y
_atom_site_fract_z
_atom_site_U_iso_or_equiv
_atom_site_adp_type
_atom_site_occupancy
_atom_site_site_symmetry_order
_atom_site_calc_flag
_atom_site_refinement_flags_posn
O1 O 0.02126(13) 0.31285(19) 0.59858(14) 0.0243(4) Uani 1 1 d .
C1 C 0.12657(19) 0.2286(3) 0.37859(19) 0.0167(5) Uani 1 1 d .
H1A H 0.0807 0.2261 0.2929 0.020 Uiso 1 1 calc R
H1B H 0.1610 0.1237 0.4048 0.020 Uiso 1 1 calc R
C2 C 0.04026(19) 0.2644(3) 0.42831(19) 0.0206(5) Uani 1 1 d .
H2A H 0.0002 0.3654 0.3977 0.025 Uiso 1 1 calc R
H2B H -0.0221 0.1827 0.4040 0.025 Uiso 1 1 calc R
C3 C 0.10751(19) 0.2711(3) 0.55921(19) 0.0180(5) Uani 1 1 d .
H3 H 0.1421 0.1665 0.5906 0.022 Uiso 1 1 calc R
C4 C 0.2075(2) 0.3918(2) 0.59924(19) 0.0185(5) Uani 1 1 d .
H4A H 0.1719 0.4969 0.5778 0.022 Uiso 1 1 calc R
H4B H 0.2545 0.3875 0.6848 0.022 Uiso 1 1 calc R
C5 C 0.29061(19) 0.3650(2) 0.54578(18) 0.0143(4) Uani 1 1 d .
C6 C 0.40870(19) 0.3623(2) 0.61142(18) 0.0149(4) Uani 1 1 d .
H6 H 0.4386 0.3708 0.6930 0.018 Uiso 1 1 calc R
C7 C 0.49813(18) 0.3468(2) 0.56614(17) 0.0142(4) Uani 1 1 d .
H7A H 0.5346 0.2419 0.5853 0.017 Uiso 1 1 calc R
H7B H 0.5627 0.4241 0.6053 0.017 Uiso 1 1 calc R
C8 C 0.44196(18) 0.3713(2) 0.43494(17) 0.0130(4) Uani 1 1 d .
H8 H 0.4265 0.4850 0.4186 0.016 Uiso 1 1 calc R
C9 C 0.32179(18) 0.2848(2) 0.37472(17) 0.0128(4) Uani 1 1 d .
H9 H 0.3385 0.1741 0.4012 0.015 Uiso 1 1 calc R
C10 C 0.23034(18) 0.3470(2) 0.41393(17) 0.0141(4) Uani 1 1 d .
C11 C 0.27143(19) 0.2820(3) 0.24190(18) 0.0163(4) Uani 1 1 d .
H11A H 0.2028 0.2093 0.2089 0.020 Uiso 1 1 calc R
H11B H 0.2409 0.3871 0.2112 0.020 Uiso 1 1 calc R
C12 C 0.36207(19) 0.2334(2) 0.20004(18) 0.0166(5) Uani 1 1 d .
H12A H 0.3247 0.2426 0.1145 0.020 Uiso 1 1 calc R
H12B H 0.3846 0.1232 0.2207 0.020 Uiso 1 1 calc R
C13 C 0.47506(18) 0.3353(2) 0.25469(17) 0.0135(4) Uani 1 1 d .
C14 C 0.52589(18) 0.3172(2) 0.38736(17) 0.0129(4) Uani 1 1 d .
H14 H 0.5389 0.2033 0.4042 0.016 Uiso 1 1 calc R
C15 C 0.65006(19) 0.3914(2) 0.43701(18) 0.0158(5) Uani 1 1 d .
H15A H 0.7041 0.3475 0.5142 0.019 Uiso 1 1 calc R
H15B H 0.6453 0.5056 0.4442 0.019 Uiso 1 1 calc R
C16 C 0.69370(19) 0.3499(3) 0.34728(18) 0.0178(5) Uani 1 1 d .
H16A H 0.7592 0.2725 0.3802 0.021 Uiso 1 1 calc R
H16B H 0.7240 0.4440 0.3255 0.021 Uiso 1 1 calc R
C17 C 0.58448(18) 0.2812(3) 0.23874(17) 0.0144(4) Uani 1 1 d .
H17 H 0.5892 0.1652 0.2457 0.017 Uiso 1 1 calc R
C18 C 0.4448(2) 0.5059(2) 0.21551(18) 0.0166(5) Uani 1 1 d .
H18A H 0.3899 0.5473 0.2430 0.025 Uiso 1 1 calc GR
H18B H 0.4067 0.5112 0.1306 0.025 Uiso 1 1 calc GR
H18C H 0.5184 0.5678 0.2480 0.025 Uiso 1 1 calc GR
C19 C 0.1796(2) 0.5072(2) 0.3589(2) 0.0201(5) Uani 1 1 d .
H19A H 0.2454 0.5754 0.3672 0.030 Uiso 1 1 calc GR
H19B H 0.1373 0.5541 0.3982 0.030 Uiso 1 1 calc GR
H19C H 0.1238 0.4935 0.2764 0.030 Uiso 1 1 calc GR
C20 C 0.58748(19) 0.3251(3) 0.12554(18) 0.0168(5) Uani 1 1 d .
H20 H 0.5834 0.4412 0.1196 0.020 Uiso 1 1 calc R
C21 C 0.4804(2) 0.2610(3) 0.0174(2) 0.0292(6) Uani 1 1 d .
H21A H 0.4748 0.1483 0.0256 0.044 Uiso 1 1 calc GR
H21B H 0.4910 0.2828 -0.0512 0.044 Uiso 1 1 calc GR
H21C H 0.4068 0.3109 0.0088 0.044 Uiso 1 1 calc GR
C22 C 0.7054(2) 0.2747(3) 0.12715(19) 0.0202(5) Uani 1 1 d .
H22A H 0.7732 0.3069 0.2017 0.024 Uiso 1 1 calc R
H22B H 0.7069 0.1598 0.1226 0.024 Uiso 1 1 calc R
C23 C 0.7222(2) 0.3445(3) 0.02716(19) 0.0202(5) Uani 1 1 d .
H23A H 0.6661 0.2929 -0.0461 0.024 Uiso 1 1 calc R
H23B H 0.7010 0.4564 0.0200 0.024 Uiso 1 1 calc R
C24 C 0.84959(19) 0.3280(3) 0.04266(18) 0.0192(5) Uani 1 1 d .
H24A H 0.8679 0.2160 0.0426 0.023 Uiso 1 1 calc R
H24B H 0.9062 0.3709 0.1193 0.023 Uiso 1 1 calc R
C25 C 0.8701(2) 0.4101(3) -0.05116(19) 0.0164(5) Uani 1 1 d .
H25 H 0.8443 0.5209 -0.0548 0.020 Uiso 1 1 calc R
C26 C 0.7961(2) 0.3381(3) -0.17073(18) 0.0229(5) Uani 1 1 d .
H26A H 0.8212 0.2300 -0.1701 0.034 Uiso 1 1 calc GR
H26B H 0.8085 0.3974 -0.2287 0.034 Uiso 1 1 calc GR
H26C H 0.7112 0.3407 -0.1902 0.034 Uiso 1 1 calc GR
C27 C 1.0021(2) 0.4100(3) -0.0207(2) 0.0242(5) Uani 1 1 d .
H27A H 1.0477 0.4669 0.0521 0.036 Uiso 1 1 calc GR
H27B H 1.0125 0.4606 -0.0829 0.036 Uiso 1 1 calc GR
H27C H 1.0311 0.3026 -0.0115 0.036 Uiso 1 1 calc GR
C28 C 0.0518(2) 0.2867(3) 0.7124(2) 0.0263(6) Uani 1 1 d .
H28 H -0.0049 0.3220 0.7360 0.032 Uiso 1 1 calc R
C29 C 0.1473(2) 0.2203(3) 0.7942(2) 0.0306(6) Uani 1 1 d .
H29A H 0.2082 0.1819 0.7773 0.037 Uiso 1 1 calc R
H29B H 0.1556 0.2107 0.8703 0.037 Uiso 1 1 calc R

loop_
_atom_site_aniso_label
_atom_site_aniso_U_11
_atom_site_aniso_U_22
_atom_site_aniso_U_33
_atom_site_aniso_U_23
_atom_site_aniso_U_13
_atom_site_aniso_U_12
O1 0.0183(8) 0.0365(10) 0.0237(9) 0.0010(7) 0.0144(7) 0.0032(8)
C1 0.0127(11) 0.0215(11) 0.0146(10) -0.0010(9) 0.0051(9) -0.0003(9)
C2 0.0143(11) 0.0267(12) 0.0213(12) 0.0006(10) 0.0086(10) -0.0004(10)
C3 0.0159(11) 0.0208(11) 0.0212(11) 0.0000(9) 0.0118(10) 0.0004(10)
C4 0.0180(12) 0.0205(12) 0.0192(11) -0.0013(9) 0.0106(11) 0.0003(9)
C5 0.0164(11) 0.0116(10) 0.0170(10) -0.0004(8) 0.0094(9) -0.0004(9)
C6 0.0201(11) 0.0127(10) 0.0131(10) -0.0008(8) 0.0087(10) -0.0014(9)
C7 0.0143(10) 0.0140(10) 0.0151(10) 0.0008(9) 0.0076(9) -0.0009(9)
C8 0.0145(11) 0.0126(10) 0.0133(10) 0.0005(8) 0.0075(9) 0.0004(8)
C9 0.0137(10) 0.0124(10) 0.0118(10) 0.0003(8) 0.0053(9) 0.0012(9)
C10 0.0130(10) 0.0151(10) 0.0150(10) 0.0006(9) 0.0071(9) -0.0001(9)
C11 0.0130(10) 0.0215(11) 0.0131(10) -0.0027(9) 0.0049(9) -0.0036(9)
C12 0.0158(11) 0.0201(11) 0.0144(10) -0.0033(9) 0.0074(10) -0.0029(9)
C13 0.0151(10) 0.0140(10) 0.0125(10) -0.0015(9) 0.0073(9) -0.0007(9)
C14 0.0125(10) 0.0128(10) 0.0141(10) 0.0005(8) 0.0067(9) -0.0002(9)
C15 0.0129(11) 0.0182(11) 0.0161(11) 0.0002(9) 0.0064(9) -0.0017(9)
C16 0.0149(11) 0.0228(11) 0.0165(11) 0.0008(10) 0.0079(9) -0.0009(10)
C17 0.0151(11) 0.0146(10) 0.0137(10) -0.0002(9) 0.0069(9) -0.0002(9)
C18 0.0181(11) 0.0181(11) 0.0129(10) 0.0018(9) 0.0064(10) 0.0021(10)
C19 0.0207(12) 0.0194(11) 0.0219(12) 0.0054(9) 0.0112(11) 0.0051(10)
C20 0.0181(11) 0.0191(11) 0.0162(11) -0.0020(9) 0.0103(10) -0.0009(10)
C21 0.0272(14) 0.0459(16) 0.0197(12) -0.0117(11) 0.0153(11) -0.0117(13)
C22 0.0226(12) 0.0190(11) 0.0238(12) 0.0009(9) 0.0148(11) 0.0010(10)
C23 0.0206(12) 0.0240(12) 0.0197(11) -0.0013(10) 0.0125(10) -0.0007(11)
C24 0.0190(11) 0.0221(11) 0.0180(11) 0.0022(9) 0.0097(10) 0.0035(10)
C25 0.0155(11) 0.0181(11) 0.0150(11) 0.0003(9) 0.0067(10) 0.0018(9)
C26 0.0217(12) 0.0304(13) 0.0176(11) -0.0037(11) 0.0100(10) -0.0032(11)
C27 0.0172(12) 0.0351(14) 0.0198(12) 0.0013(10) 0.0082(11) -0.0007(11)
C28 0.0254(13) 0.0354(14) 0.0266(13) -0.0065(11) 0.0192(12) -0.0075(12)
C29 0.0332(15) 0.0412(15) 0.0242(13) -0.0002(12) 0.0189(13) -0.0041(13)

loop_
_atom_type_symbol
_atom_type_description
_atom_type_scat_dispersion_real
_atom_type_scat_dispersion_imag
_atom_type_scat_source
C C 0.0033 0.0016 'International Tables Vol C Tables 4.2.6.8 and 6.1.1.4'
H H 0.0000 0.0000 'International Tables Vol C Tables 4.2.6.8 and 6.1.1.4'
O O 0.0106 0.0060 'International Tables Vol C Tables 4.2.6.8 and 6.1.1.4'

loop_
_geom_angle_atom_site_label_1
_geom_angle_atom_site_label_2
_geom_angle_atom_site_label_3
_geom_angle
C28 O1 C3 117.53(18)
H1A C1 H1B 107.6
C2 C1 H1A 108.7
C2 C1 H1B 108.7
C2 C1 C10 114.19(17)
C10 C1 H1A 108.7
C10 C1 H1B 108.7
C1 C2 H2A 109.6
C1 C2 H2B 109.6
H2A C2 H2B 108.1
C3 C2 C1 110.20(17)
C3 C2 H2A 109.6
C3 C2 H2B 109.6
O1 C3 C2 106.66(17)
O1 C3 H3 109.7
O1 C3 C4 110.42(17)
C2 C3 H3 109.7
C2 C3 C4 110.76(17)
C4 C3 H3 109.7
C3 C4 H4A 109.2
C3 C4 H4B 109.2
H4A C4 H4B 107.9
C5 C4 C3 112.14(17)
C5 C4 H4A 109.2
C5 C4 H4B 109.2
C4 C5 C10 116.03(18)
C6 C5 C4 120.86(19)
C6 C5 C10 123.08(18)
C5 C6 H6 117.6
C5 C6 C7 124.82(18)
C7 C6 H6 117.6
C6 C7 H7A 109.1
C6 C7 H7B 109.1
C6 C7 C8 112.45(17)
H7A C7 H7B 107.8
C8 C7 H7A 109.1
C8 C7 H7B 109.1
C7 C8 H8 108.4
C7 C8 C9 109.88(16)
C9 C8 H8 108.4
C14 C8 C7 111.16(16)
C14 C8 H8 108.4
C14 C8 C9 110.55(16)
C8 C9 H9 106.5
C8 C9 C10 111.84(16)
C8 C9 C11 112.11(16)
C10 C9 H9 106.5
C11 C9 H9 106.5
C11 C9 C10 112.94(17)
C1 C10 C9 109.22(16)
C5 C10 C1 108.20(16)
C5 C10 C9 110.10(17)
C5 C10 C19 108.26(17)
C19 C10 C1 109.60(17)
C19 C10 C9 111.39(16)
C9 C11 H11A 108.6
C9 C11 H11B 108.6
H11A C11 H11B 107.6
C12 C11 C9 114.47(17)
C12 C11 H11A 108.6
C12 C11 H11B 108.6
C11 C12 H12A 109.4
C11 C12 H12B 109.4
C11 C12 C13 111.34(17)
H12A C12 H12B 108.0
C13 C12 H12A 109.4
C13 C12 H12B 109.4
C12 C13 C14 105.99(16)
C12 C13 C17 117.17(17)
C12 C13 C18 110.75(18)
C14 C13 C17 100.58(16)
C18 C13 C14 112.09(17)
C18 C13 C17 109.81(17)
C8 C14 C13 114.55(16)
C8 C14 H14 106.5
C8 C14 C15 117.92(17)
C13 C14 H14 106.5
C15 C14 C13 104.11(16)
C15 C14 H14 106.5
C14 C15 H15A 111.0
C14 C15 H15B 111.0
C14 C15 C16 103.74(17)
H15A C15 H15B 109.0
C16 C15 H15A 111.0
C16 C15 H15B 111.0
C15 C16 H16A 110.3
C15 C16 H16B 110.3
C15 C16 C17 107.27(16)
H16A C16 H16B 108.5
C17 C16 H16A 110.3
C17 C16 H16B 110.3
C13 C17 C16 103.39(16)
C13 C17 H17 107.7
C16 C17 H17 107.7
C20 C17 C13 118.05(17)
C20 C17 C16 111.75(16)
C20 C17 H17 107.7
C13 C18 H18A 109.5
C13 C18 H18B 109.5
C13 C18 H18C 109.5
H18A C18 H18B 109.5
H18A C18 H18C 109.5
H18B C18 H18C 109.5
C10 C19 H19A 109.5
C10 C19 H19B 109.5
C10 C19 H19C 109.5
H19A C19 H19B 109.5
H19A C19 H19C 109.5
H19B C19 H19C 109.5
C17 C20 H20 107.2
C17 C20 C22 111.70(17)
C21 C20 C17 112.87(17)
C21 C20 H20 107.2
C21 C20 C22 110.30(18)
C22 C20 H20 107.2
C20 C21 H21A 109.5
C20 C21 H21B 109.5
C20 C21 H21C 109.5
H21A C21 H21B 109.5
H21A C21 H21C 109.5
H21B C21 H21C 109.5
C20 C22 H22A 109.0
C20 C22 H22B 109.0
H22A C22 H22B 107.8
C23 C22 C20 112.96(18)
C23 C22 H22A 109.0
C23 C22 H22B 109.0
C22 C23 H23A 108.8
C22 C23 H23B 108.8
H23A C23 H23B 107.7
C24 C23 C22 113.61(19)
C24 C23 H23A 108.8
C24 C23 H23B 108.8
C23 C24 H24A 108.8
C23 C24 H24B 108.8
C23 C24 C25 113.96(18)
H24A C24 H24B 107.7
C25 C24 H24A 108.8
C25 C24 H24B 108.8
C24 C25 H25 107.8
C26 C25 C24 112.10(18)
C26 C25 H25 107.8
C27 C25 C24 111.07(18)
C27 C25 H25 107.8
C27 C25 C26 110.13(18)
C25 C26 H26A 109.5
C25 C26 H26B 109.5
C25 C26 H26C 109.5
H26A C26 H26B 109.5
H26A C26 H26C 109.5
H26B C26 H26C 109.5
C25 C27 H27A 109.5
C25 C27 H27B 109.5
C25 C27 H27C 109.5
H27A C27 H27B 109.5
H27A C27 H27C 109.5
H27B C27 H27C 109.5
O1 C28 H28 114.9
C29 C28 O1 130.1(2)
C29 C28 H28 114.9
C28 C29 H29A 120.0
C28 C29 H29B 120.0
H29A C29 H29B 120.0

loop_
_geom_bond_atom_site_label_1
_geom_bond_atom_site_label_2
_geom_bond_distance
O1 C3 1.445(2)
O1 C28 1.364(3)
C1 H1A 0.9900
C1 H1B 0.9900
C1 C2 1.532(3)
C1 C10 1.549(3)
C2 H2A 0.9900
C2 H2B 0.9900
C2 C3 1.511(3)
C3 H3 1.0000
C3 C4 1.526(3)
C4 H4A 0.9900
C4 H4B 0.9900
C4 C5 1.519(3)
C5 C6 1.330(3)
C5 C10 1.528(3)
C6 H6 0.9500
C6 C7 1.500(3)
C7 H7A 0.9900
C7 H7B 0.9900
C7 C8 1.529(3)
C8 H8 1.0000
C8 C9 1.537(3)
C8 C14 1.525(3)
C9 H9 1.0000
C9 C10 1.555(3)
C9 C11 1.540(3)
C10 C19 1.547(3)
C11 H11A 0.9900
C11 H11B 0.9900
C11 C12 1.533(3)
C12 H12A 0.9900
C12 H12B 0.9900
C12 C13 1.537(3)
C13 C14 1.545(3)
C13 C17 1.558(3)
C13 C18 1.542(3)
C14 H14 1.0000
C14 C15 1.529(3)
C15 H15A 0.9900
C15 H15B 0.9900
C15 C16 1.545(3)
C16 H16A 0.9900
C16 H16B 0.9900
C16 C17 1.561(3)
C17 H17 1.0000
C17 C20 1.537(3)
C18 H18A 0.9800
C18 H18B 0.9800
C18 H18C 0.9800
C19 H19A 0.9800
C19 H19B 0.9800
C19 H19C 0.9800
C20 H20 1.0000
C20 C21 1.531(3)
C20 C22 1.539(3)
C21 H21A 0.9800
C21 H21B 0.9800
C21 H21C 0.9800
C22 H22A 0.9900
C22 H22B 0.9900
C22 C23 1.533(3)
C23 H23A 0.9900
C23 H23B 0.9900
C23 C24 1.530(3)
C24 H24A 0.9900
C24 H24B 0.9900
C24 C25 1.531(3)
C25 H25 1.0000
C25 C26 1.525(3)
C25 C27 1.521(3)
C26 H26A 0.9800
C26 H26B 0.9800
C26 H26C 0.9800
C27 H27A 0.9800
C27 H27B 0.9800
C27 H27C 0.9800
C28 H28 0.9500
C28 C29 1.312(3)
C29 H29A 0.9500
C29 H29B 0.9500

loop_
_geom_torsion_atom_site_label_1
_geom_torsion_atom_site_label_2
_geom_torsion_atom_site_label_3
_geom_torsion_atom_site_label_4
_geom_torsion
O1 C3 C4 C5 -171.95(17)
C1 C2 C3 O1 177.20(17)
C1 C2 C3 C4 57.0(2)
C2 C1 C10 C5 51.4(2)
C2 C1 C10 C9 171.27(17)
C2 C1 C10 C19 -66.4(2)
C2 C3 C4 C5 -54.0(2)
C3 O1 C28 C29 -4.0(4)
C3 C4 C5 C6 -130.5(2)
C3 C4 C5 C10 51.3(2)
C4 C5 C6 C7 -175.96(19)
C4 C5 C10 C1 -48.3(2)
C4 C5 C10 C9 -167.56(17)
C4 C5 C10 C19 70.4(2)
C5 C6 C7 C8 13.1(3)
C6 C5 C10 C1 133.6(2)
C6 C5 C10 C9 14.3(3)
C6 C5 C10 C19 -107.7(2)
C6 C7 C8 C9 -43.6(2)
C6 C7 C8 C14 -166.29(17)
C7 C8 C9 C10 61.7(2)
C7 C8 C9 C11 -170.32(16)
C7 C8 C14 C13 179.02(17)
C7 C8 C14 C15 -57.9(2)
C8 C9 C10 C1 -164.31(17)
C8 C9 C10 C5 -45.6(2)
C8 C9 C10 C19 74.5(2)
C8 C9 C11 C12 48.0(2)
C8 C14 C15 C16 -163.41(17)
C9 C8 C14 C13 56.7(2)
C9 C8 C14 C15 179.75(17)
C9 C11 C12 C13 -54.6(2)
C10 C1 C2 C3 -57.7(2)
C10 C5 C6 C7 2.1(3)
C10 C9 C11 C12 175.48(18)
C11 C9 C10 C1 68.1(2)
C11 C9 C10 C5 -173.21(17)
C11 C9 C10 C19 -53.1(2)
C11 C12 C13 C14 57.8(2)
C11 C12 C13 C17 169.01(17)
C11 C12 C13 C18 -64.0(2)
C12 C13 C14 C8 -61.2(2)
C12 C13 C14 C15 168.62(16)
C12 C13 C17 C16 -152.59(17)
C12 C13 C17 C20 83.5(2)
C13 C14 C15 C16 -35.2(2)
C13 C17 C20 C21 -59.5(2)
C13 C17 C20 C22 175.49(19)
C14 C8 C9 C10 -175.28(16)
C14 C8 C9 C11 -47.3(2)
C14 C13 C17 C16 -38.3(2)
C14 C13 C17 C20 -162.28(17)
C14 C15 C16 C17 10.5(2)
C15 C16 C17 C13 17.6(2)
C15 C16 C17 C20 145.62(17)
C16 C17 C20 C21 -179.2(2)
C16 C17 C20 C22 55.8(2)
C17 C13 C14 C8 176.36(17)
C17 C13 C14 C15 46.16(19)
C17 C20 C22 C23 -168.52(17)
C18 C13 C14 C8 59.8(2)
C18 C13 C14 C15 -70.4(2)
C18 C13 C17 C16 80.0(2)
C18 C13 C17 C20 -44.0(2)
C20 C22 C23 C24 166.42(19)
C21 C20 C22 C23 65.1(2)
C22 C23 C24 C25 -174.79(18)
C23 C24 C25 C26 -65.0(3)
C23 C24 C25 C27 171.36(19)
C28 O1 C3 C2 163.04(19)
C28 O1 C3 C4 -76.6(2)
